data_2229007
loop_
_publ_author_name
'Wu, Chunli'
'Zhang, Jingyu'
'Li, Pan'
'Zhang, Junxia'
'Wu, Jizhou'

_publ_section_title
;
 (1<i>S</i>,4<i>S</i>)-2-(2,4-Difluorophenyl)-5-[(4-methylphenyl)sulfonyl]-2,5-diazabicyclo[2.2.1]heptane
;
_journal_coeditor_code CV5024
_journal_issue 2
_journal_name_full 'Acta Crystallographica Section E'
_journal_page_first o272
_journal_paper_doi 10.1107/S1600536810054541
_journal_volume 67
_journal_year 2011
_chemical_formula_iupac 'C18 H18 F2 N2 O2 S'
_chemical_formula_moiety 'C18 H18 F2 N2 O2 S'
_chemical_formula_sum 'C18 H18 F2 N2 O2 S'
_chemical_formula_weight 364.40
_chemical_melting_point_gt 460
_chemical_melting_point_lt 465
_chemical_name_systematic
;
(1<i>S</i>,4<i>S</i>)-2-(2,4-Difluorophenyl)-5-[(4-methylphenyl)sulfonyl]-
2,5-diazabicyclo[2.2.1]heptane
;
_space_group_IT_number 4
_symmetry_cell_setting monoclinic
_symmetry_space_group_name_Hall 'P 2yb'
_symmetry_space_group_name_H-M 'P 1 21 1'
_atom_sites_solution_hydrogens geom
_atom_sites_solution_primary direct
_atom_sites_solution_secondary difmap
_audit_creation_method SHELXL-97
_cell_angle_alpha 90.00
_cell_angle_beta 98.9790(10)
_cell_angle_gamma 90.00
_cell_formula_units_Z 2
_cell_length_a 9.9615(11)
_cell_length_b 7.6586(8)
_cell_length_c 11.3461(14)
_cell_measurement_reflns_used 1315
_cell_measurement_temperature 298(2)
_cell_measurement_theta_max 20.6585
_cell_measurement_theta_min 2.9605
_cell_volume 855.00(17)
_computing_cell_refinement 'SAINT (Bruker, 2007)'
_computing_data_collection 'SMART (Bruker, 2007)'
_computing_data_reduction 'SAINT (Bruker, 2007)'
_computing_molecular_graphics 'SHELXTL (Sheldrick, 2008)'
_computing_publication_material 'SHELXL97 (Sheldrick, 2008)'
_computing_structure_refinement 'SHELXL97 (Sheldrick, 2008)'
_computing_structure_solution 'SHELXS97 (Sheldrick, 2008)'
_diffrn_ambient_temperature 298(2)
_diffrn_measured_fraction_theta_full 0.997
_diffrn_measured_fraction_theta_max 0.997
_diffrn_measurement_device_type 'Bruker SMART CCD area-detector'
_diffrn_measurement_method 'phi and omega scans'
_diffrn_radiation_monochromator graphite
_diffrn_radiation_source 'fine-focus sealed tube'
_diffrn_radiation_type MoK\a
_diffrn_radiation_wavelength 0.71073
_diffrn_reflns_av_R_equivalents 0.0278
_diffrn_reflns_av_sigmaI/netI 0.0579
_diffrn_reflns_limit_h_max 11
_diffrn_reflns_limit_h_min -10
_diffrn_reflns_limit_k_max 8
_diffrn_reflns_limit_k_min -9
_diffrn_reflns_limit_l_max 13
_diffrn_reflns_limit_l_min -11
_diffrn_reflns_number 4425
_diffrn_reflns_theta_full 25.01
_diffrn_reflns_theta_max 25.01
_diffrn_reflns_theta_min 2.53
_exptl_absorpt_coefficient_mu 0.224
_exptl_absorpt_correction_T_max 0.9672
_exptl_absorpt_correction_T_min 0.9197
_exptl_absorpt_correction_type multi-scan
_exptl_absorpt_process_details '(SADABS; Sheldrick, 1996)'
_exptl_crystal_colour colourless
_exptl_crystal_density_diffrn 1.415
_exptl_crystal_density_method 'not measured'
_exptl_crystal_description block
_exptl_crystal_F_000 380
_exptl_crystal_size_max 0.38
_exptl_crystal_size_mid 0.33
_exptl_crystal_size_min 0.15
_refine_diff_density_max 0.169
_refine_diff_density_min -0.280
_refine_ls_abs_structure_details 'Flack (1983), 1569 Friedel pairs'
_refine_ls_abs_structure_Flack 0.00(10)
_refine_ls_extinction_method none
_refine_ls_goodness_of_fit_ref 1.000
_refine_ls_hydrogen_treatment constr
_refine_ls_matrix_type full
_refine_ls_number_parameters 227
_refine_ls_number_reflns 2891
_refine_ls_number_restraints 1
_refine_ls_restrained_S_all 1.000
_refine_ls_R_factor_all 0.0713
_refine_ls_R_factor_gt 0.0448
_refine_ls_shift/su_max 0.000
_refine_ls_shift/su_mean 0.000
_refine_ls_structure_factor_coef Fsqd
_refine_ls_weighting_details 'calc w=1/[\s^2^(Fo^2^)+(0.0457P)^2^] where P=(Fo^2^+2Fc^2^)/3'
_refine_ls_weighting_scheme calc
_refine_ls_wR_factor_gt 0.0897
_refine_ls_wR_factor_ref 0.1030
_reflns_number_gt 2045
_reflns_number_total 2891
_reflns_threshold_expression I>2sigma(I)
_cod_data_source_file cv5024.cif
_cod_data_source_block I
_cod_original_sg_symbol_H-M 'P 21'
_cod_database_code 2229007
_cod_database_fobs_code 2229007

loop_
_symmetry_equiv_pos_as_xyz
'x, y, z'
'-x, y+1/2, -z'

loop_
_atom_site_type_symbol
_atom_site_label
_atom_site_fract_x
_atom_site_fract_y
_atom_site_fract_z
_atom_site_U_iso_or_equiv
_atom_site_adp_type
_atom_site_calc_flag
_atom_site_refinement_flags
_atom_site_occupancy
_atom_site_disorder_assembly
_atom_site_disorder_group
F F1 0.4098(2) 0.6800(3) -0.03940(17) 0.0765(8) Uani d . 1 . .
F F2 0.8825(2) 0.6799(4) 0.0177(2) 0.1001(9) Uani d . 1 . .
N N1 0.2867(3) 0.7976(4) 0.3031(2) 0.0461(8) Uani d . 1 . .
N N2 0.4040(3) 0.5378(4) 0.1917(2) 0.0433(7) Uani d . 1 . .
O O1 0.2878(3) 0.9129(4) 0.5023(2) 0.0763(10) Uani d . 1 . .
O O2 0.2841(2) 1.1122(3) 0.3288(3) 0.0727(9) Uani d . 1 . .
S S1 0.24048(8) 0.95563(13) 0.38078(9) 0.0536(3) Uani d . 1 . .
C C1 0.2683(4) 0.8049(5) 0.1708(3) 0.0542(10) Uani d . 1 . .
H H1A 0.3421 0.8665 0.1425 0.065 Uiso calc R 1 . .
H H1B 0.1824 0.8583 0.1375 0.065 Uiso calc R 1 . .
C C2 0.2704(3) 0.6110(5) 0.1432(3) 0.0521(10) Uani d . 1 . .
H H2 0.2384 0.5815 0.0595 0.063 Uiso calc R 1 . .
C C3 0.4094(3) 0.5309(5) 0.3233(3) 0.0469(9) Uani d . 1 . .
H H3A 0.4851 0.5981 0.3643 0.056 Uiso calc R 1 . .
H H3B 0.4158 0.4117 0.3525 0.056 Uiso calc R 1 . .
C C4 0.2756(3) 0.6122(5) 0.3370(3) 0.0501(9) Uani d . 1 . .
H H4 0.2454 0.5921 0.4140 0.060 Uiso calc R 1 . .
C C5 0.1836(4) 0.5390(6) 0.2296(3) 0.0607(10) Uani d . 1 . .
H H5A 0.1793 0.4125 0.2293 0.073 Uiso calc R 1 . .
H H5B 0.0928 0.5885 0.2188 0.073 Uiso calc R 1 . .
C C6 0.0621(3) 0.9624(5) 0.3636(3) 0.0417(8) Uani d . 1 . .
C C7 -0.0068(4) 0.8662(5) 0.4375(3) 0.0516(9) Uani d . 1 . .
H H7 0.0408 0.7962 0.4968 0.062 Uiso calc R 1 . .
C C8 -0.1472(4) 0.8740(5) 0.4234(3) 0.0552(10) Uani d . 1 . .
H H8 -0.1931 0.8059 0.4720 0.066 Uiso calc R 1 . .
C C9 -0.2197(3) 0.9795(5) 0.3395(3) 0.0512(9) Uani d . 1 . .
C C10 -0.1492(4) 1.0745(5) 0.2650(3) 0.0556(10) Uani d . 1 . .
H H10 -0.1971 1.1452 0.2063 0.067 Uiso calc R 1 . .
C C11 -0.0098(4) 1.0664(5) 0.2761(3) 0.0528(10) Uani d . 1 . .
H H11 0.0358 1.1306 0.2250 0.063 Uiso calc R 1 . .
C C12 -0.3720(3) 0.9925(7) 0.3276(4) 0.0750(13) Uani d . 1 . .
H H12A -0.4128 0.9366 0.2550 0.112 Uiso calc R 1 . .
H H12B -0.3983 1.1132 0.3258 0.112 Uiso calc R 1 . .
H H12C -0.4021 0.9360 0.3944 0.112 Uiso calc R 1 . .
C C13 0.5230(3) 0.5761(4) 0.1463(3) 0.0415(9) Uani d . 1 . .
C C14 0.5274(4) 0.6452(5) 0.0333(3) 0.0494(9) Uani d . 1 . .
C C15 0.6459(4) 0.6818(5) -0.0094(3) 0.0578(11) Uani d . 1 . .
H H15 0.6443 0.7309 -0.0845 0.069 Uiso calc R 1 . .
C C16 0.7645(4) 0.6445(6) 0.0606(4) 0.0609(11) Uani d . 1 . .
C C17 0.7683(4) 0.5735(6) 0.1699(4) 0.0633(12) Uani d . 1 . .
H H17 0.8514 0.5473 0.2162 0.076 Uiso calc R 1 . .
C C18 0.6496(4) 0.5398(5) 0.2126(3) 0.0518(9) Uani d . 1 . .
H H18 0.6537 0.4913 0.2882 0.062 Uiso calc R 1 . .

loop_
_atom_site_aniso_label
_atom_site_aniso_U_11
_atom_site_aniso_U_22
_atom_site_aniso_U_33
_atom_site_aniso_U_12
_atom_site_aniso_U_13
_atom_site_aniso_U_23
F1 0.0681(16) 0.109(2) 0.0488(13) 0.0138(14) -0.0023(11) 0.0168(13)
F2 0.0703(17) 0.134(3) 0.104(2) -0.0124(16) 0.0408(14) 0.0063(17)
N1 0.0493(18) 0.0448(19) 0.0458(18) 0.0052(16) 0.0121(14) 0.0034(15)
N2 0.0394(16) 0.0426(17) 0.0466(17) 0.0031(13) 0.0027(13) -0.0024(14)
O1 0.0636(18) 0.099(3) 0.0592(17) 0.0166(16) -0.0120(13) -0.0166(16)
O2 0.0501(17) 0.0422(17) 0.128(2) -0.0106(14) 0.0201(16) -0.0099(17)
S1 0.0412(5) 0.0511(6) 0.0669(7) -0.0008(5) 0.0035(4) -0.0114(5)
C1 0.049(2) 0.056(3) 0.056(2) 0.015(2) 0.0062(18) 0.012(2)
C2 0.046(2) 0.057(3) 0.049(2) -0.0056(19) -0.0040(17) -0.0054(19)
C3 0.052(2) 0.043(2) 0.046(2) 0.0041(17) 0.0080(17) 0.0080(16)
C4 0.051(2) 0.046(2) 0.056(2) 0.0032(18) 0.0165(18) 0.0146(18)
C5 0.041(2) 0.056(2) 0.083(3) -0.0127(18) 0.004(2) 0.002(2)
C6 0.0401(18) 0.0419(19) 0.0434(18) -0.001(2) 0.0075(15) -0.006(2)
C7 0.056(2) 0.046(2) 0.053(2) 0.0065(19) 0.0103(18) 0.0060(19)
C8 0.053(2) 0.051(2) 0.065(3) -0.0021(19) 0.019(2) 0.002(2)
C9 0.0420(19) 0.053(3) 0.058(2) -0.005(2) 0.0054(17) -0.011(2)
C10 0.042(2) 0.063(3) 0.060(2) 0.000(2) 0.0004(18) 0.006(2)
C11 0.054(2) 0.053(3) 0.051(2) -0.0060(19) 0.0105(19) 0.0052(19)
C12 0.046(2) 0.083(3) 0.096(3) -0.009(2) 0.010(2) -0.014(3)
C13 0.044(2) 0.038(2) 0.042(2) 0.0035(16) 0.0062(16) -0.0026(16)
C14 0.055(2) 0.043(2) 0.047(2) 0.0085(19) -0.0013(18) -0.0001(19)
C15 0.071(3) 0.054(3) 0.051(2) -0.001(2) 0.021(2) 0.0008(19)
C16 0.051(3) 0.063(3) 0.073(3) -0.002(2) 0.023(2) -0.004(2)
C17 0.041(2) 0.084(3) 0.064(3) 0.003(2) 0.0040(19) 0.000(2)
C18 0.050(2) 0.059(2) 0.047(2) 0.0077(19) 0.0060(17) 0.0014(18)

loop_
_atom_type_symbol
_atom_type_description
_atom_type_scat_dispersion_real
_atom_type_scat_dispersion_imag
_atom_type_scat_source
C C 0.0033 0.0016 'International Tables Vol C Tables 4.2.6.8 and 6.1.1.4'
H H 0.0000 0.0000 'International Tables Vol C Tables 4.2.6.8 and 6.1.1.4'
N N 0.0061 0.0033 'International Tables Vol C Tables 4.2.6.8 and 6.1.1.4'
O O 0.0106 0.0060 'International Tables Vol C Tables 4.2.6.8 and 6.1.1.4'
F F 0.0171 0.0103 'International Tables Vol C Tables 4.2.6.8 and 6.1.1.4'
S S 0.1246 0.1234 'International Tables Vol C Tables 4.2.6.8 and 6.1.1.4'

loop_
_geom_angle_atom_site_label_1
_geom_angle_atom_site_label_2
_geom_angle_atom_site_label_3
_geom_angle_site_symmetry_1
_geom_angle_site_symmetry_3
_geom_angle
_geom_angle_publ_flag
C4 N1 C1 . . 107.2(3) ?
C4 N1 S1 . . 122.8(2) ?
C1 N1 S1 . . 121.7(2) ?
C13 N2 C2 . . 123.6(3) ?
C13 N2 C3 . . 118.6(3) ?
C2 N2 C3 . . 106.1(3) ?
O1 S1 O2 . . 120.99(18) ?
O1 S1 N1 . . 106.15(17) ?
O2 S1 N1 . . 105.85(14) ?
O1 S1 C6 . . 106.89(15) ?
O2 S1 C6 . . 107.21(17) ?
N1 S1 C6 . . 109.44(16) ?
N1 C1 C2 . . 99.7(3) ?
N1 C1 H1A . . 111.8 ?
C2 C1 H1A . . 111.8 ?
N1 C1 H1B . . 111.8 ?
C2 C1 H1B . . 111.8 ?
H1A C1 H1B . . 109.6 ?
N2 C2 C5 . . 101.2(3) ?
N2 C2 C1 . . 109.7(3) ?
C5 C2 C1 . . 101.3(3) ?
N2 C2 H2 . . 114.4 ?
C5 C2 H2 . . 114.4 ?
C1 C2 H2 . . 114.4 ?
N2 C3 C4 . . 101.3(2) ?
N2 C3 H3A . . 111.5 ?
C4 C3 H3A . . 111.5 ?
N2 C3 H3B . . 111.5 ?
C4 C3 H3B . . 111.5 ?
H3A C3 H3B . . 109.3 ?
N1 C4 C3 . . 105.5(3) ?
N1 C4 C5 . . 101.9(3) ?
C3 C4 C5 . . 101.5(3) ?
N1 C4 H4 . . 115.4 ?
C3 C4 H4 . . 115.4 ?
C5 C4 H4 . . 115.4 ?
C2 C5 C4 . . 92.9(3) ?
C2 C5 H5A . . 113.1 ?
C4 C5 H5A . . 113.1 ?
C2 C5 H5B . . 113.1 ?
C4 C5 H5B . . 113.1 ?
H5A C5 H5B . . 110.5 ?
C7 C6 C11 . . 119.6(3) ?
C7 C6 S1 . . 120.5(3) ?
C11 C6 S1 . . 119.9(3) ?
C6 C7 C8 . . 119.8(3) ?
C6 C7 H7 . . 120.1 ?
C8 C7 H7 . . 120.1 ?
C9 C8 C7 . . 121.4(3) ?
C9 C8 H8 . . 119.3 ?
C7 C8 H8 . . 119.3 ?
C8 C9 C10 . . 118.2(3) ?
C8 C9 C12 . . 121.2(4) ?
C10 C9 C12 . . 120.6(4) ?
C11 C10 C9 . . 121.4(3) ?
C11 C10 H10 . . 119.3 ?
C9 C10 H10 . . 119.3 ?
C10 C11 C6 . . 119.6(3) ?
C10 C11 H11 . . 120.2 ?
C6 C11 H11 . . 120.2 ?
C9 C12 H12A . . 109.5 ?
C9 C12 H12B . . 109.5 ?
H12A C12 H12B . . 109.5 ?
C9 C12 H12C . . 109.5 ?
H12A C12 H12C . . 109.5 ?
H12B C12 H12C . . 109.5 ?
C18 C13 C14 . . 114.7(3) ?
C18 C13 N2 . . 120.6(3) ?
C14 C13 N2 . . 124.7(3) ?
F1 C14 C15 . . 117.1(3) ?
F1 C14 C13 . . 119.2(3) ?
C15 C14 C13 . . 123.6(3) ?
C16 C15 C14 . . 118.2(3) ?
C16 C15 H15 . . 120.9 ?
C14 C15 H15 . . 120.9 ?
C15 C16 C17 . . 121.6(4) ?
C15 C16 F2 . . 118.1(4) ?
C17 C16 F2 . . 120.3(4) ?
C16 C17 C18 . . 119.9(4) ?
C16 C17 H17 . . 120.0 ?
C18 C17 H17 . . 120.0 ?
C17 C18 C13 . . 122.0(3) ?
C17 C18 H18 . . 119.0 ?
C13 C18 H18 . . 119.0 ?

loop_
_geom_bond_atom_site_label_1
_geom_bond_atom_site_label_2
_geom_bond_site_symmetry_2
_geom_bond_distance
_geom_bond_publ_flag
F1 C14 . 1.350(4) ?
F2 C16 . 1.367(4) ?
N1 C4 . 1.480(4) ?
N1 C1 . 1.485(4) ?
N1 S1 . 1.606(3) ?
N2 C13 . 1.395(4) ?
N2 C2 . 1.470(4) ?
N2 C3 . 1.486(4) ?
O1 S1 . 1.424(3) ?
O2 S1 . 1.434(3) ?
S1 C6 . 1.758(3) ?
C1 C2 . 1.518(5) ?
C1 H1A . 0.9700 ?
C1 H1B . 0.9700 ?
C2 C5 . 1.509(5) ?
C2 H2 . 0.9800 ?
C3 C4 . 1.501(4) ?
C3 H3A . 0.9700 ?
C3 H3B . 0.9700 ?
C4 C5 . 1.514(5) ?
C4 H4 . 0.9800 ?
C5 H5A . 0.9700 ?
C5 H5B . 0.9700 ?
C6 C7 . 1.378(4) ?
C6 C11 . 1.382(5) ?
C7 C8 . 1.383(5) ?
C7 H7 . 0.9300 ?
C8 C9 . 1.366(5) ?
C8 H8 . 0.9300 ?
C9 C10 . 1.387(5) ?
C9 C12 . 1.506(4) ?
C10 C11 . 1.376(5) ?
C10 H10 . 0.9300 ?
C11 H11 . 0.9300 ?
C12 H12A . 0.9600 ?
C12 H12B . 0.9600 ?
C12 H12C . 0.9600 ?
C13 C18 . 1.391(5) ?
C13 C14 . 1.394(4) ?
C14 C15 . 1.372(5) ?
C15 C16 . 1.348(5) ?
C15 H15 . 0.9300 ?
C16 C17 . 1.349(5) ?
C17 C18 . 1.371(5) ?
C17 H17 . 0.9300 ?
C18 H18 . 0.9300 ?

loop_
_geom_hbond_atom_site_label_D
_geom_hbond_atom_site_label_H
_geom_hbond_atom_site_label_A
_geom_hbond_site_symmetry_A
_geom_hbond_distance_DH
_geom_hbond_distance_HA
_geom_hbond_distance_DA
_geom_hbond_angle_DHA
C3 H3B O2 1_545 0.97 2.63 3.445(5) 141
C5 H5A O2 1_545 0.97 2.70 3.550(5) 147
C10 H10 F1 2 0.93 2.63 3.445(4) 147
C18 H18 O1 2_646 0.93 2.43 3.342(5) 166
C15 H15 N2 2_655 0.93 2.66 3.412(5) 139

loop_
_geom_torsion_atom_site_label_1
_geom_torsion_atom_site_label_2
_geom_torsion_atom_site_label_3
_geom_torsion_atom_site_label_4
_geom_torsion_site_symmetry_1
_geom_torsion_site_symmetry_2
_geom_torsion_site_symmetry_3
_geom_torsion_site_symmetry_4
_geom_torsion
_geom_torsion_publ_flag
C4 N1 S1 O1 . . . . 42.5(3) ?
C1 N1 S1 O1 . . . . -173.3(3) ?
C4 N1 S1 O2 . . . . 172.2(3) ?
C1 N1 S1 O2 . . . . -43.5(3) ?
C4 N1 S1 C6 . . . . -72.6(3) ?
C1 N1 S1 C6 . . . . 71.7(3) ?
C4 N1 C1 C2 . . . . -8.7(3) ?
S1 N1 C1 C2 . . . . -157.7(2) ?
C13 N2 C2 C5 . . . . -175.9(3) ?
C3 N2 C2 C5 . . . . -33.6(3) ?
C13 N2 C2 C1 . . . . -69.4(4) ?
C3 N2 C2 C1 . . . . 72.9(4) ?
N1 C1 C2 N2 . . . . -63.7(3) ?
N1 C1 C2 C5 . . . . 42.7(3) ?
C13 N2 C3 C4 . . . . 141.8(3) ?
C2 N2 C3 C4 . . . . -2.7(3) ?
C1 N1 C4 C3 . . . . 77.7(3) ?
S1 N1 C4 C3 . . . . -133.7(3) ?
C1 N1 C4 C5 . . . . -28.0(3) ?
S1 N1 C4 C5 . . . . 120.6(3) ?
N2 C3 C4 N1 . . . . -67.9(3) ?
N2 C3 C4 C5 . . . . 38.0(3) ?
N2 C2 C5 C4 . . . . 54.4(3) ?
C1 C2 C5 C4 . . . . -58.5(3) ?
N1 C4 C5 C2 . . . . 51.9(3) ?
C3 C4 C5 C2 . . . . -56.9(3) ?
O1 S1 C6 C7 . . . . -26.3(3) ?
O2 S1 C6 C7 . . . . -157.4(3) ?
N1 S1 C6 C7 . . . . 88.2(3) ?
O1 S1 C6 C11 . . . . 153.0(3) ?
O2 S1 C6 C11 . . . . 21.9(3) ?
N1 S1 C6 C11 . . . . -92.5(3) ?
C11 C6 C7 C8 . . . . 0.2(5) ?
S1 C6 C7 C8 . . . . 179.5(3) ?
C6 C7 C8 C9 . . . . -2.0(5) ?
C7 C8 C9 C10 . . . . 2.5(6) ?
C7 C8 C9 C12 . . . . -177.7(4) ?
C8 C9 C10 C11 . . . . -1.3(5) ?
C12 C9 C10 C11 . . . . 178.9(3) ?
C9 C10 C11 C6 . . . . -0.4(5) ?
C7 C6 C11 C10 . . . . 0.9(5) ?
S1 C6 C11 C10 . . . . -178.4(3) ?
C2 N2 C13 C18 . . . . 163.7(3) ?
C3 N2 C13 C18 . . . . 25.7(5) ?
C2 N2 C13 C14 . . . . -18.8(5) ?
C3 N2 C13 C14 . . . . -156.8(3) ?
C18 C13 C14 F1 . . . . 178.0(3) ?
N2 C13 C14 F1 . . . . 0.4(5) ?
C18 C13 C14 C15 . . . . -2.4(5) ?
N2 C13 C14 C15 . . . . 180.0(3) ?
F1 C14 C15 C16 . . . . -178.5(3) ?
C13 C14 C15 C16 . . . . 1.8(6) ?
C14 C15 C16 C17 . . . . -0.1(6) ?
C14 C15 C16 F2 . . . . 179.6(4) ?
C15 C16 C17 C18 . . . . -0.9(6) ?
F2 C16 C17 C18 . . . . 179.4(4) ?
C16 C17 C18 C13 . . . . 0.2(6) ?
C14 C13 C18 C17 . . . . 1.3(5) ?
N2 C13 C18 C17 . . . . 179.0(3) ?

loop_
_cod_related_entry_id
_cod_related_entry_database
_cod_related_entry_code
1 ChemSpider 30656456
